data_1520388
loop_
_publ_author_name
'Battini, Narsaiah'
'Battula, Satyanarayana'
'Kumar, Raju Ranjith'
'Ahmed, Qazi Naveed'

_publ_section_title
;
 2-Oxo Driven Unconventional reactions: Microwave Assisted Approaches to
 Tetrahydrofuro[3,2-d]oxazoles and Furanones.
;
_journal_issue 12
_journal_name_full 'Organic letters'
_journal_page_first 2992
_journal_page_last 2995
_journal_paper_doi 10.1021/acs.orglett.5b01271
_journal_volume 17
_journal_year 2015
_chemical_absolute_configuration unk
_chemical_formula_moiety 'C22 H19 N O2'
_chemical_formula_sum 'C22 H19 N O2'
_chemical_formula_weight 329.38
_space_group_crystal_system orthorhombic
_space_group_IT_number 19
_space_group_name_Hall 'P 2ac 2ab'
_space_group_name_H-M_alt 'P 21 21 21'
_symmetry_space_group_name_Hall 'P 2ac 2ab'
_symmetry_space_group_name_H-M 'P 21 21 21'
_atom_sites_solution_hydrogens geom
_audit_creation_method SHELXL-2014/6
_cell_angle_alpha 90
_cell_angle_beta 90
_cell_angle_gamma 90
_cell_formula_units_Z 4
_cell_length_a 8.6008(11)
_cell_length_b 10.6881(12)
_cell_length_c 18.100(3)
_cell_measurement_reflns_used 2000
_cell_measurement_temperature 293(2)
_cell_measurement_theta_max 31
_cell_measurement_theta_min 2
_cell_volume 1663.9(4)
_computing_cell_refinement 'SAINT (Bruker, 2004)'
_computing_data_collection 'APEX2 (Bruker, 2004)'
_computing_data_reduction 'SAINT (Bruker, 2004)'
_computing_molecular_graphics 'PLATON (Spek, 2009)'
_computing_publication_material 'SHELXL97 (Sheldrick, 2008)'
_computing_structure_refinement 'SHELXL-2014/6 (Sheldrick, 2014)'
_computing_structure_solution 'SHELXS2013 (Sheldrick, 2008)'
_diffrn_ambient_temperature 293(2)
_diffrn_measured_fraction_theta_full 0.996
_diffrn_measured_fraction_theta_max 0.996
_diffrn_measurement_device_type 'Bruker Kappa APEXII'
_diffrn_radiation_type MoK\a
_diffrn_radiation_wavelength 0.71073
_diffrn_reflns_av_R_equivalents 0.0297
_diffrn_reflns_av_unetI/netI 0.0512
_diffrn_reflns_laue_measured_fraction_full 0.996
_diffrn_reflns_laue_measured_fraction_max 0.996
_diffrn_reflns_limit_h_max 9
_diffrn_reflns_limit_h_min -10
_diffrn_reflns_limit_k_max 12
_diffrn_reflns_limit_k_min -7
_diffrn_reflns_limit_l_max 21
_diffrn_reflns_limit_l_min -18
_diffrn_reflns_number 4587
_diffrn_reflns_point_group_measured_fraction_full 0.823
_diffrn_reflns_point_group_measured_fraction_max 0.819
_diffrn_reflns_theta_full 25.242
_diffrn_reflns_theta_max 25.494
_diffrn_reflns_theta_min 3.784
_diffrn_source 'fine-focus sealed tube'
_diffrn_standards_decay_% 0
_diffrn_standards_interval_count 0
_diffrn_standards_number 0
_exptl_absorpt_coefficient_mu 0.084
_exptl_absorpt_correction_T_max 0.974
_exptl_absorpt_correction_T_min 0.967
_exptl_absorpt_correction_type multi-scan
_exptl_absorpt_process_details '(SADABS; Sheldrick, 1996)'
_exptl_crystal_colour colourless
_exptl_crystal_density_diffrn 1.315
_exptl_crystal_description block
_exptl_crystal_F_000 696
_exptl_crystal_size_max 0.21
_exptl_crystal_size_mid 0.19
_exptl_crystal_size_min 0.18
_refine_diff_density_max 0.132
_refine_diff_density_min -0.142
_refine_diff_density_rms 0.034
_refine_ls_abs_structure_details
;
 Flack x determined using 498 quotients [(I+)-(I-)]/[(I+)+(I-)]
 (Parsons, Flack and Wagner, Acta Cryst. B69 (2013) 249-259).
;
_refine_ls_abs_structure_Flack -0.4(10)
_refine_ls_extinction_coef 0.013(2)
_refine_ls_extinction_expression Fc^*^=kFc[1+0.001xFc^2^\l^3^/sin(2\q)]^-1/4^
_refine_ls_extinction_method SHELXL
_refine_ls_goodness_of_fit_ref 1.036
_refine_ls_hydrogen_treatment constr
_refine_ls_matrix_type full
_refine_ls_number_parameters 227
_refine_ls_number_reflns 2537
_refine_ls_number_restraints 0
_refine_ls_restrained_S_all 1.036
_refine_ls_R_factor_all 0.0697
_refine_ls_R_factor_gt 0.0468
_refine_ls_shift/su_max 0.000
_refine_ls_shift/su_mean 0.000
_refine_ls_structure_factor_coef Fsqd
_refine_ls_weighting_details 'w=1/[\s^2^(Fo^2^)+(0.0528P)^2^+0.0363P] where P=(Fo^2^+2Fc^2^)/3'
_refine_ls_weighting_scheme calc
_refine_ls_wR_factor_gt 0.1004
_refine_ls_wR_factor_ref 0.1151
_reflns_Friedel_coverage 0.423
_reflns_friedel_fraction_full 0.585
_reflns_friedel_fraction_max 0.577
_reflns_number_gt 1956
_reflns_number_total 2537
_reflns_threshold_expression 'I > 2\s(I)'
_cod_data_source_file ol5b01271_si_002.cif
_cod_data_source_block shelx
_cod_depositor_comments 'Adding full bibliography for 1520388.cif.'
_cod_database_code 1520388
_shelx_space_group_comment
;
The symmetry employed for this shelxl refinement is uniquely defined
by the following loop, which should always be used as a source of
symmetry information in preference to the above space-group names.
They are only intended as comments.
;
_shelxl_version_number 2014/6

loop_
_space_group_symop_operation_xyz
'x, y, z'
'-x+1/2, -y, z+1/2'
'x+1/2, -y+1/2, -z'
'-x, y+1/2, -z+1/2'

loop_
_atom_site_label
_atom_site_type_symbol
_atom_site_fract_x
_atom_site_fract_y
_atom_site_fract_z
_atom_site_U_iso_or_equiv
_atom_site_adp_type
_atom_site_occupancy
_atom_site_site_symmetry_order
_atom_site_calc_flag
_atom_site_refinement_flags_posn
_atom_site_refinement_flags_adp
C1 C 0.2735(5) 0.1512(4) 0.0063(2) 0.0545(11) Uani 1 1 d . .
H1A H 0.2653 0.1695 -0.0460 0.065 Uiso 1 1 calc R U
H1B H 0.1700 0.1477 0.0274 0.065 Uiso 1 1 calc R U
C2 C 0.3590(6) 0.0305(4) 0.0188(3) 0.0722(13) Uani 1 1 d . .
H2A H 0.4338 0.0158 -0.0203 0.087 Uiso 1 1 calc R U
H2B H 0.2871 -0.0393 0.0206 0.087 Uiso 1 1 calc R U
C3 C 0.4405(5) 0.0469(4) 0.0925(2) 0.0605(11) Uani 1 1 d . .
H3A H 0.3897 -0.0022 0.1305 0.073 Uiso 1 1 calc R U
H3B H 0.5484 0.0210 0.0890 0.073 Uiso 1 1 calc R U
C4 C 0.4292(4) 0.1849(4) 0.10953(19) 0.0443(9) Uani 1 1 d . .
H4 H 0.5305 0.2193 0.1237 0.053 Uiso 1 1 calc R U
C5 C 0.2475(3) 0.3225(3) 0.15559(17) 0.0365(8) Uani 1 1 d . .
C6 C 0.2825(4) 0.3534(3) 0.07213(17) 0.0363(8) Uani 1 1 d . .
H6 H 0.1861 0.3659 0.0442 0.044 Uiso 1 1 calc R U
C7 C 0.3731(3) 0.4727(3) 0.07809(17) 0.0365(8) Uani 1 1 d . .
C8 C 0.3988(4) 0.4990(3) 0.15096(18) 0.0380(8) Uani 1 1 d . .
C9 C 0.4836(4) 0.6046(4) 0.1742(2) 0.0486(9) Uani 1 1 d . .
H9 H 0.4998 0.6203 0.2242 0.058 Uiso 1 1 calc R U
C10 C 0.5405(4) 0.6825(4) 0.1222(2) 0.0559(11) Uani 1 1 d . .
H10 H 0.5970 0.7524 0.1370 0.067 Uiso 1 1 calc R U
C11 C 0.5168(4) 0.6608(3) 0.0454(3) 0.0528(10) Uani 1 1 d . .
C12 C 0.4319(4) 0.5529(3) 0.0226(2) 0.0412(9) Uani 1 1 d . .
C13 C 0.4077(4) 0.5315(4) -0.0538(2) 0.0551(11) Uani 1 1 d . .
H13 H 0.3524 0.4617 -0.0696 0.066 Uiso 1 1 calc R U
C013 C 0.0037(4) 0.4395(4) 0.18515(19) 0.0487(10) Uani 1 1 d . .
H013 H 0.0577 0.5132 0.1757 0.058 Uiso 1 1 calc R U
C14 C 0.4671(6) 0.6154(4) -0.1049(2) 0.0768(15) Uani 1 1 d . .
H14 H 0.4510 0.6020 -0.1551 0.092 Uiso 1 1 calc R U
C15 C 0.5514(7) 0.7201(5) -0.0813(3) 0.0931(18) Uani 1 1 d . .
H15 H 0.5909 0.7755 -0.1162 0.112 Uiso 1 1 calc R U
C16 C 0.5764(6) 0.7423(4) -0.0088(3) 0.0745(14) Uani 1 1 d . .
H16 H 0.6336 0.8121 0.0055 0.089 Uiso 1 1 calc R U
C51 C 0.0787(4) 0.3255(3) 0.17907(17) 0.0365(8) Uani 1 1 d . .
C52 C -0.0035(4) 0.2176(4) 0.19152(19) 0.0481(9) Uani 1 1 d . .
H52 H 0.0452 0.1404 0.1864 0.058 Uiso 1 1 calc R U
C53 C -0.1589(4) 0.2232(4) 0.2117(2) 0.0543(10) Uani 1 1 d . .
H53 H -0.2136 0.1496 0.2204 0.065 Uiso 1 1 calc R U
C54 C -0.2327(4) 0.3365(4) 0.2189(2) 0.0549(11) Uani 1 1 d . .
H54 H -0.3367 0.3401 0.2328 0.066 Uiso 1 1 calc R U
C56 C -0.1510(4) 0.4445(4) 0.2052(2) 0.0552(10) Uani 1 1 d . .
H56 H -0.2003 0.5215 0.2096 0.066 Uiso 1 1 calc R U
N1 N 0.3694(3) 0.2457(3) 0.04417(15) 0.0390(7) Uani 1 1 d . .
O1 O 0.3128(3) 0.2056(2) 0.16773(12) 0.0456(7) Uani 1 1 d . .
O2 O 0.3319(3) 0.4158(2) 0.19907(11) 0.0437(6) Uani 1 1 d . .

loop_
_atom_site_aniso_label
_atom_site_aniso_U_11
_atom_site_aniso_U_22
_atom_site_aniso_U_33
_atom_site_aniso_U_23
_atom_site_aniso_U_13
_atom_site_aniso_U_12
C1 0.062(2) 0.049(2) 0.053(2) -0.012(2) -0.0079(19) -0.009(2)
C2 0.075(3) 0.047(3) 0.094(3) -0.011(3) -0.011(3) -0.008(3)
C3 0.062(2) 0.050(2) 0.070(3) -0.001(2) 0.009(2) 0.014(2)
C4 0.0400(18) 0.049(2) 0.0444(19) 0.000(2) 0.0027(16) 0.007(2)
C5 0.0377(16) 0.0371(18) 0.0348(18) 0.0012(17) -0.0013(14) 0.0012(18)
C6 0.0345(16) 0.041(2) 0.0332(18) 0.0011(16) -0.0023(14) -0.0012(17)
C7 0.0334(16) 0.0363(18) 0.0398(18) 0.0004(17) 0.0024(14) 0.0008(17)
C8 0.0314(16) 0.039(2) 0.0436(19) -0.0033(18) 0.0009(14) 0.0033(16)
C9 0.0373(18) 0.048(2) 0.060(2) -0.015(2) -0.0003(17) -0.0023(19)
C10 0.0463(19) 0.038(2) 0.083(3) -0.019(2) 0.012(2) -0.006(2)
C11 0.049(2) 0.0298(19) 0.080(3) 0.005(2) 0.019(2) 0.0045(19)
C12 0.0446(19) 0.0298(18) 0.049(2) 0.0046(17) 0.0121(15) 0.0064(18)
C13 0.073(3) 0.044(2) 0.049(2) 0.011(2) 0.0159(18) 0.015(2)
C013 0.048(2) 0.041(2) 0.057(2) -0.0001(19) 0.0000(17) 0.002(2)
C14 0.114(4) 0.060(3) 0.056(3) 0.019(3) 0.029(3) 0.019(3)
C15 0.141(5) 0.042(3) 0.096(4) 0.024(3) 0.051(4) 0.011(3)
C16 0.086(3) 0.034(2) 0.103(4) 0.007(3) 0.042(3) 0.003(2)
C51 0.0392(17) 0.0398(19) 0.0306(17) 0.0022(17) 0.0001(13) -0.0005(18)
C52 0.052(2) 0.038(2) 0.054(2) 0.0038(19) 0.0051(18) -0.0007(19)
C53 0.047(2) 0.057(3) 0.059(2) 0.003(2) 0.0094(19) -0.011(2)
C54 0.0390(19) 0.073(3) 0.052(2) -0.009(2) 0.0021(17) 0.000(2)
C56 0.048(2) 0.054(3) 0.064(2) -0.011(2) -0.0040(19) 0.013(2)
N1 0.0407(16) 0.0401(16) 0.0363(14) -0.0040(14) -0.0019(12) -0.0027(14)
O1 0.0474(13) 0.0475(15) 0.0419(13) 0.0081(13) 0.0049(11) 0.0122(13)
O2 0.0434(13) 0.0538(15) 0.0341(12) -0.0016(13) -0.0033(10) -0.0080(13)

loop_
_atom_type_symbol
_atom_type_description
_atom_type_scat_dispersion_real
_atom_type_scat_dispersion_imag
_atom_type_scat_source
C C 0.0033 0.0016 'International Tables Vol C Tables 4.2.6.8 and 6.1.1.4'
H H 0.0000 0.0000 'International Tables Vol C Tables 4.2.6.8 and 6.1.1.4'
N N 0.0061 0.0033 'International Tables Vol C Tables 4.2.6.8 and 6.1.1.4'
O O 0.0106 0.0060 'International Tables Vol C Tables 4.2.6.8 and 6.1.1.4'

loop_
_geom_angle_atom_site_label_1
_geom_angle_atom_site_label_2
_geom_angle_atom_site_label_3
_geom_angle
N1 C1 C2 104.2(3)
C1 C2 C3 105.1(3)
C4 C3 C2 105.2(3)
N1 C4 O1 106.1(3)
N1 C4 C3 107.1(3)
O1 C4 C3 109.8(3)
O1 C5 O2 109.1(2)
O1 C5 C51 111.3(3)
O2 C5 C51 108.1(3)
O1 C5 C6 105.3(3)
O2 C5 C6 106.1(2)
C51 C5 C6 116.6(3)
N1 C6 C7 115.4(2)
N1 C6 C5 105.3(3)
C7 C6 C5 102.1(3)
C8 C7 C12 120.2(3)
C8 C7 C6 109.2(3)
C12 C7 C6 130.6(3)
C7 C8 O2 114.3(3)
C7 C8 C9 122.5(3)
O2 C8 C9 123.2(3)
C10 C9 C8 118.3(4)
C9 C10 C11 121.9(4)
C16 C11 C10 121.8(4)
C16 C11 C12 119.0(4)
C10 C11 C12 119.2(4)
C7 C12 C13 122.9(3)
C7 C12 C11 117.9(3)
C13 C12 C11 119.2(4)
C14 C13 C12 119.5(4)
C56 C013 C51 120.3(4)
C13 C14 C15 120.3(4)
C16 C15 C14 121.3(4)
C15 C16 C11 120.7(5)
C52 C51 C013 119.2(3)
C52 C51 C5 121.5(3)
C013 C51 C5 119.2(3)
C51 C52 C53 120.2(4)
C54 C53 C52 120.5(4)
C53 C54 C56 119.2(3)
C54 C56 C013 120.5(4)
C4 N1 C6 104.6(2)
C4 N1 C1 105.8(3)
C6 N1 C1 114.5(3)
C5 O1 C4 107.3(3)
C8 O2 C5 108.0(2)

loop_
_geom_bond_atom_site_label_1
_geom_bond_atom_site_label_2
_geom_bond_distance
C1 N1 1.473(4)
C1 C2 1.502(6)
C2 C3 1.516(6)
C3 C4 1.511(5)
C4 N1 1.444(4)
C4 O1 1.470(4)
C5 O1 1.387(4)
C5 O2 1.463(4)
C5 C51 1.513(4)
C5 C6 1.576(4)
C6 N1 1.462(4)
C6 C7 1.498(5)
C7 C8 1.367(4)
C7 C12 1.414(4)
C8 O2 1.371(4)
C8 C9 1.408(5)
C9 C10 1.348(5)
C10 C11 1.425(6)
C11 C16 1.409(6)
C11 C12 1.426(5)
C12 C13 1.417(5)
C13 C14 1.385(5)
C013 C56 1.380(5)
C013 C51 1.384(5)
C14 C15 1.401(7)
C15 C16 1.350(7)
C51 C52 1.371(5)
C52 C53 1.387(5)
C53 C54 1.373(6)
C54 C56 1.373(6)

loop_
_geom_torsion_atom_site_label_1
_geom_torsion_atom_site_label_2
_geom_torsion_atom_site_label_3
_geom_torsion_atom_site_label_4
_geom_torsion
N1 C1 C2 C3 30.0(4)
C1 C2 C3 C4 -13.0(4)
C2 C3 C4 N1 -9.2(4)
C2 C3 C4 O1 105.6(3)
O1 C5 C6 N1 -0.3(3)
O2 C5 C6 N1 115.3(3)
C51 C5 C6 N1 -124.3(3)
O1 C5 C6 C7 -121.2(3)
O2 C5 C6 C7 -5.6(3)
C51 C5 C6 C7 114.8(3)
N1 C6 C7 C8 -108.6(3)
C5 C6 C7 C8 5.0(3)
N1 C6 C7 C12 70.3(4)
C5 C6 C7 C12 -176.0(3)
C12 C7 C8 O2 178.2(3)
C6 C7 C8 O2 -2.7(4)
C12 C7 C8 C9 -0.2(5)
C6 C7 C8 C9 178.9(3)
C7 C8 C9 C10 0.3(5)
O2 C8 C9 C10 -178.0(3)
C8 C9 C10 C11 0.2(5)
C9 C10 C11 C16 180.0(4)
C9 C10 C11 C12 -0.7(5)
C8 C7 C12 C13 -179.3(3)
C6 C7 C12 C13 1.9(5)
C8 C7 C12 C11 -0.3(5)
C6 C7 C12 C11 -179.2(3)
C16 C11 C12 C7 -179.9(3)
C10 C11 C12 C7 0.8(5)
C16 C11 C12 C13 -0.9(5)
C10 C11 C12 C13 179.7(3)
C7 C12 C13 C14 179.1(4)
C11 C12 C13 C14 0.1(5)
C12 C13 C14 C15 0.4(6)
C13 C14 C15 C16 -0.2(7)
C14 C15 C16 C11 -0.6(8)
C10 C11 C16 C15 -179.5(4)
C12 C11 C16 C15 1.2(6)
C56 C013 C51 C52 1.5(5)
C56 C013 C51 C5 178.9(3)
O1 C5 C51 C52 -15.7(4)
O2 C5 C51 C52 -135.5(3)
C6 C5 C51 C52 105.1(4)
O1 C5 C51 C013 167.0(3)
O2 C5 C51 C013 47.2(4)
C6 C5 C51 C013 -72.2(4)
C013 C51 C52 C53 -1.5(5)
C5 C51 C52 C53 -178.8(3)
C51 C52 C53 C54 0.5(6)
C52 C53 C54 C56 0.5(6)
C53 C54 C56 C013 -0.5(6)
C51 C013 C56 C54 -0.5(6)
O1 C4 N1 C6 32.5(3)
C3 C4 N1 C6 149.7(3)
O1 C4 N1 C1 -88.8(3)
C3 C4 N1 C1 28.4(4)
C7 C6 N1 C4 92.0(3)
C5 C6 N1 C4 -19.7(3)
C7 C6 N1 C1 -152.7(3)
C5 C6 N1 C1 95.6(3)
C2 C1 N1 C4 -36.4(4)
C2 C1 N1 C6 -151.1(3)
O2 C5 O1 C4 -93.4(3)
C51 C5 O1 C4 147.4(3)
C6 C5 O1 C4 20.2(3)
N1 C4 O1 C5 -33.9(3)
C3 C4 O1 C5 -149.3(3)
C7 C8 O2 C5 -1.3(4)
C9 C8 O2 C5 177.2(3)
O1 C5 O2 C8 117.4(3)
C51 C5 O2 C8 -121.4(3)
C6 C5 O2 C8 4.4(3)
